data_2209985
loop_
_publ_author_name
'Churakov, Andrei V.'
'Chetina, Olga V.'
'Howard, Judith A. K.'

_publ_section_title
;
 Dicyclohexylamine hydrogen peroxide hemisolvate
;
_journal_coeditor_code RZ2058
_journal_issue 8
_journal_name_full 'Acta Crystallographica Section E'
_journal_page_first o3503
_journal_page_last o3505
_journal_paper_doi 10.1107/S1600536806028030
_journal_volume 62
_journal_year 2006
_chemical_formula_iupac 'C12 H23 N , 0.5H2 O2'
_chemical_formula_moiety 'C12 H23 N , 0.5H2 O2'
_chemical_formula_sum 'C12 H24 N O'
_chemical_formula_weight 198.32
_chemical_name_systematic
;
Dicyclohexylamine hydrogen peroxide hemisolvate
;
_space_group_IT_number 2
_symmetry_cell_setting triclinic
_symmetry_space_group_name_Hall '-P 1'
_symmetry_space_group_name_H-M 'P -1'
_atom_sites_solution_hydrogens difmap
_atom_sites_solution_primary direct
_atom_sites_solution_secondary difmap
_audit_creation_method SHELXL97
_cell_angle_alpha 84.0340(10)
_cell_angle_beta 80.0110(10)
_cell_angle_gamma 79.4000(10)
_cell_formula_units_Z 2
_cell_length_a 5.2113(2)
_cell_length_b 10.2567(4)
_cell_length_c 11.4044(5)
_cell_measurement_reflns_used 1920
_cell_measurement_temperature 120(2)
_cell_measurement_theta_max 29.977
_cell_measurement_theta_min 2.821
_cell_volume 588.45(4)
_computing_cell_refinement 'SAINT (Bruker, 2003)'
_computing_data_collection 'SMART (Bruker, 2003)'
_computing_data_reduction SAINT
_computing_molecular_graphics SHELXTL
_computing_publication_material SHELXTL
_computing_structure_refinement SHELXTL
_computing_structure_solution 'SHELXTL (Bruker, 2003)'
_diffrn_ambient_temperature 120(2)
_diffrn_measured_fraction_theta_full 0.987
_diffrn_measured_fraction_theta_max 0.987
_diffrn_measurement_device_type 'Bruker SMART CCD 6000 area-detector'
_diffrn_measurement_method \w
_diffrn_radiation_monochromator graphite
_diffrn_radiation_source 'fine-focus sealed tube'
_diffrn_radiation_type MoK\a
_diffrn_radiation_wavelength 0.71073
_diffrn_reflns_av_R_equivalents 0.0173
_diffrn_reflns_av_sigmaI/netI 0.0400
_diffrn_reflns_limit_h_max 6
_diffrn_reflns_limit_h_min -6
_diffrn_reflns_limit_k_max 12
_diffrn_reflns_limit_k_min -13
_diffrn_reflns_limit_l_max 15
_diffrn_reflns_limit_l_min -15
_diffrn_reflns_number 4519
_diffrn_reflns_theta_full 28.00
_diffrn_reflns_theta_max 28.00
_diffrn_reflns_theta_min 1.82
_diffrn_standards_decay_% 0
_diffrn_standards_number 0
_exptl_absorpt_coefficient_mu 0.070
_exptl_absorpt_correction_T_max 0.9876
_exptl_absorpt_correction_T_min 0.9780
_exptl_absorpt_correction_type multi-scan
_exptl_absorpt_process_details '(SADABS; Bruker, 2003)'
_exptl_crystal_colour colourless
_exptl_crystal_density_diffrn 1.119
_exptl_crystal_density_method 'not measured'
_exptl_crystal_description block
_exptl_crystal_F_000 222
_exptl_crystal_size_max 0.32
_exptl_crystal_size_mid 0.24
_exptl_crystal_size_min 0.18
_refine_diff_density_max 0.364
_refine_diff_density_min -0.190
_refine_ls_extinction_method none
_refine_ls_goodness_of_fit_ref 1.075
_refine_ls_hydrogen_treatment refall
_refine_ls_matrix_type full
_refine_ls_number_parameters 223
_refine_ls_number_reflns 2802
_refine_ls_number_restraints 0
_refine_ls_restrained_S_all 1.075
_refine_ls_R_factor_all 0.0561
_refine_ls_R_factor_gt 0.0438
_refine_ls_shift/su_max 0.000
_refine_ls_shift/su_mean 0.000
_refine_ls_structure_factor_coef Fsqd
_refine_ls_weighting_details 'calc w = 1/[\s^2^(Fo^2^)+(0.0709P)^2^+0.0609P] where P=(Fo^2^+2Fc^2^)/3'
_refine_ls_weighting_scheme calc
_refine_ls_wR_factor_gt 0.1203
_refine_ls_wR_factor_ref 0.1296
_reflns_number_gt 2199
_reflns_number_total 2802
_reflns_threshold_expression I>2\s(I)
_cod_data_source_file rz2058.cif
_cod_data_source_block I
_cod_database_code 2209985
_cod_database_fobs_code 2209985

loop_
_symmetry_equiv_pos_as_xyz
'x, y, z'
'-x, -y, -z'

loop_
_atom_site_type_symbol
_atom_site_label
_atom_site_fract_x
_atom_site_fract_y
_atom_site_fract_z
_atom_site_U_iso_or_equiv
_atom_site_adp_type
_atom_site_calc_flag
_atom_site_occupancy
O O1 -0.02665(17) 0.45770(9) 0.55559(7) 0.0257(2) Uani d 1
N N1 0.35999(19) 0.49679(9) 0.68121(8) 0.0168(2) Uani d 1
C C11 0.3104(2) 0.63840(10) 0.70704(9) 0.0163(2) Uani d 1
C C12 0.3710(2) 0.72101(11) 0.58902(10) 0.0197(3) Uani d 1
C C13 0.3087(2) 0.87000(12) 0.60482(11) 0.0230(3) Uani d 1
C C14 0.0221(2) 0.91188(12) 0.66185(11) 0.0250(3) Uani d 1
C C15 -0.0372(3) 0.83146(12) 0.78098(11) 0.0243(3) Uani d 1
C C16 0.0241(2) 0.68175(11) 0.76548(10) 0.0202(3) Uani d 1
C C21 0.3732(2) 0.39791(10) 0.78521(9) 0.0162(2) Uani d 1
C C22 0.3926(2) 0.25921(11) 0.74285(10) 0.0208(3) Uani d 1
C C23 0.4090(2) 0.15064(12) 0.84557(11) 0.0226(3) Uani d 1
C C24 0.6419(2) 0.15434(11) 0.90936(11) 0.0217(3) Uani d 1
C C25 0.6217(3) 0.29192(11) 0.95341(10) 0.0216(3) Uani d 1
C C26 0.6050(2) 0.40046(11) 0.85117(10) 0.0190(3) Uani d 1
H H21 0.207(3) 0.4184(13) 0.8420(11) 0.018(3) Uiso d 1
H H222 0.554(3) 0.2418(13) 0.6803(12) 0.020(3) Uiso d 1
H H11 0.425(3) 0.6570(14) 0.7637(12) 0.019(3) Uiso d 1
H H122 0.262(3) 0.7010(15) 0.5310(13) 0.029(4) Uiso d 1
H H132 0.429(3) 0.8914(15) 0.6553(13) 0.031(4) Uiso d 1
H H142 -0.091(3) 0.8943(15) 0.6059(13) 0.030(4) Uiso d 1
H H121 0.554(3) 0.6934(15) 0.5552(13) 0.029(4) Uiso d 1
H H162 -0.090(3) 0.6583(15) 0.7140(13) 0.031(4) Uiso d 1
H H232 0.243(3) 0.1638(14) 0.9028(12) 0.024(3) Uiso d 1
H H161 -0.014(3) 0.6294(15) 0.8456(13) 0.030(4) Uiso d 1
H H252 0.462(3) 0.3095(14) 1.0150(13) 0.026(4) Uiso d 1
H H262 0.769(3) 0.3890(14) 0.7917(12) 0.021(3) Uiso d 1
H H131 0.350(3) 0.9203(15) 0.5246(13) 0.029(4) Uiso d 1
H H152 0.068(3) 0.8541(14) 0.8390(13) 0.025(3) Uiso d 1
H H251 0.775(3) 0.2960(15) 0.9926(14) 0.033(4) Uiso d 1
H H2 0.513(3) 0.4825(15) 0.6357(13) 0.026(4) Uiso d 1
H H242 0.807(3) 0.1335(15) 0.8507(13) 0.029(4) Uiso d 1
H H261 0.589(3) 0.4886(16) 0.8811(13) 0.029(4) Uiso d 1
H H241 0.643(3) 0.0839(16) 0.9786(14) 0.033(4) Uiso d 1
H H231 0.419(3) 0.0646(16) 0.8135(13) 0.029(4) Uiso d 1
H H151 -0.219(3) 0.8541(16) 0.8172(14) 0.035(4) Uiso d 1
H H221 0.241(3) 0.2549(15) 0.7033(12) 0.028(4) Uiso d 1
H H1 0.102(4) 0.4736(18) 0.5937(15) 0.047(5) Uiso d 1
H H141 -0.016(3) 1.0087(17) 0.6736(14) 0.040(4) Uiso d 1

loop_
_atom_site_aniso_label
_atom_site_aniso_U_11
_atom_site_aniso_U_22
_atom_site_aniso_U_33
_atom_site_aniso_U_12
_atom_site_aniso_U_13
_atom_site_aniso_U_23
O1 0.0280(5) 0.0340(5) 0.0185(4) -0.0128(4) -0.0088(4) 0.0052(4)
N1 0.0186(5) 0.0154(5) 0.0160(4) -0.0017(3) -0.0031(4) -0.0008(3)
C11 0.0180(5) 0.0147(5) 0.0170(5) -0.0031(4) -0.0053(4) -0.0006(4)
C12 0.0206(6) 0.0188(5) 0.0195(5) -0.0044(4) -0.0027(4) 0.0008(4)
C13 0.0259(6) 0.0185(6) 0.0254(6) -0.0068(4) -0.0052(5) 0.0027(4)
C14 0.0274(6) 0.0186(6) 0.0274(6) -0.0004(5) -0.0057(5) 0.0018(5)
C15 0.0261(6) 0.0186(6) 0.0249(6) 0.0015(5) -0.0005(5) -0.0016(5)
C16 0.0192(5) 0.0178(5) 0.0224(6) -0.0022(4) -0.0017(4) -0.0002(4)
C21 0.0164(5) 0.0163(5) 0.0163(5) -0.0033(4) -0.0038(4) -0.0004(4)
C22 0.0255(6) 0.0167(5) 0.0230(6) -0.0047(4) -0.0095(5) -0.0023(4)
C23 0.0259(6) 0.0165(5) 0.0277(6) -0.0059(4) -0.0086(5) -0.0005(4)
C24 0.0246(6) 0.0173(5) 0.0235(6) -0.0018(4) -0.0080(5) 0.0010(4)
C25 0.0279(6) 0.0199(6) 0.0188(5) -0.0046(4) -0.0086(5) -0.0003(4)
C26 0.0218(6) 0.0175(5) 0.0196(5) -0.0050(4) -0.0079(4) 0.0005(4)

loop_
_atom_type_symbol
_atom_type_description
_atom_type_scat_dispersion_real
_atom_type_scat_dispersion_imag
_atom_type_scat_source
C C 0.0033 0.0016 'International Tables Vol C Tables 4.2.6.8 and 6.1.1.4'
H H 0.0000 0.0000 'International Tables Vol C Tables 4.2.6.8 and 6.1.1.4'
N N 0.0061 0.0033 'International Tables Vol C Tables 4.2.6.8 and 6.1.1.4'
O O 0.0106 0.0060 'International Tables Vol C Tables 4.2.6.8 and 6.1.1.4'

loop_
_geom_angle_atom_site_label_1
_geom_angle_atom_site_label_2
_geom_angle_atom_site_label_3
_geom_angle_site_symmetry_1
_geom_angle
_geom_angle_publ_flag
O1 O1 H1 2_566 99.4(11) yes
C11 N1 C21 . 116.48(8) yes
C11 N1 H2 . 106.7(10) yes
C21 N1 H2 . 106.6(9) yes
N1 C11 C16 . 111.14(9) no
N1 C11 C12 . 107.90(9) no
C16 C11 C12 . 110.41(9) no
N1 C11 H11 . 112.5(8) no
C16 C11 H11 . 106.3(8) no
C12 C11 H11 . 108.5(8) no
C13 C12 C11 . 112.02(9) no
C13 C12 H122 . 108.6(9) no
C11 C12 H122 . 109.2(8) no
C13 C12 H121 . 111.6(9) no
C11 C12 H121 . 108.7(9) no
H122 C12 H121 . 106.6(12) no
C14 C13 C12 . 111.20(9) no
C14 C13 H132 . 110.0(9) no
C12 C13 H132 . 108.7(9) no
C14 C13 H131 . 111.4(9) no
C12 C13 H131 . 109.1(9) no
H132 C13 H131 . 106.3(12) no
C13 C14 C15 . 110.36(10) no
C13 C14 H142 . 107.4(9) no
C15 C14 H142 . 109.7(8) no
C13 C14 H141 . 110.7(10) no
C15 C14 H141 . 110.3(9) no
H142 C14 H141 . 108.3(13) no
C14 C15 C16 . 111.27(10) no
C14 C15 H152 . 109.6(8) no
C16 C15 H152 . 110.3(8) no
C14 C15 H151 . 111.7(9) no
C16 C15 H151 . 108.6(10) no
H152 C15 H151 . 105.3(12) no
C11 C16 C15 . 111.57(9) no
C11 C16 H162 . 107.3(9) no
C15 C16 H162 . 110.3(9) no
C11 C16 H161 . 110.3(9) no
C15 C16 H161 . 110.4(9) no
H162 C16 H161 . 106.7(12) no
N1 C21 C22 . 108.81(8) no
N1 C21 C26 . 113.46(8) no
C22 C21 C26 . 109.77(9) no
N1 C21 H21 . 107.8(7) no
C22 C21 H21 . 108.9(8) no
C26 C21 H21 . 108.0(8) no
C21 C22 C23 . 112.04(9) no
C21 C22 H222 . 108.7(8) no
C23 C22 H222 . 109.7(7) no
C21 C22 H221 . 110.8(9) no
C23 C22 H221 . 109.6(8) no
H222 C22 H221 . 105.8(11) no
C24 C23 C22 . 111.13(9) no
C24 C23 H232 . 109.6(8) no
C22 C23 H232 . 109.1(8) no
C24 C23 H231 . 112.5(9) no
C22 C23 H231 . 108.4(8) no
H232 C23 H231 . 105.9(12) no
C25 C24 C23 . 110.24(10) no
C25 C24 H242 . 110.1(9) no
C23 C24 H242 . 107.3(8) no
C25 C24 H241 . 110.6(9) no
C23 C24 H241 . 109.2(9) no
H242 C24 H241 . 109.3(12) no
C24 C25 C26 . 111.40(9) no
C24 C25 H252 . 109.4(8) no
C26 C25 H252 . 109.3(8) no
C24 C25 H251 . 110.7(9) no
C26 C25 H251 . 109.4(9) no
H252 C25 H251 . 106.5(12) no
C25 C26 C21 . 111.98(9) no
C25 C26 H262 . 110.7(8) no
C21 C26 H262 . 107.3(8) no
C25 C26 H261 . 110.5(8) no
C21 C26 H261 . 110.0(8) no
H262 C26 H261 . 106.1(12) no

loop_
_geom_bond_atom_site_label_1
_geom_bond_atom_site_label_2
_geom_bond_site_symmetry_2
_geom_bond_distance
_geom_bond_publ_flag
O1 O1 2_566 1.4748(15) yes
O1 H1 . 0.91(2) yes
N1 C11 . 1.4791(14) yes
N1 C21 . 1.4808(13) yes
N1 H2 . 0.870(16) yes
C11 C16 . 1.5298(16) no
C11 C12 . 1.5308(14) no
C11 H11 . 1.005(14) no
C12 C13 . 1.5255(16) no
C12 H122 . 1.001(15) no
C12 H121 . 0.965(16) no
C13 C14 . 1.5245(17) no
C13 H132 . 0.987(16) no
C13 H131 . 1.012(15) no
C14 C15 . 1.5287(16) no
C14 H142 . 0.991(16) no
C14 H141 . 0.995(17) no
C15 C16 . 1.5321(16) no
C15 H152 . 0.998(15) no
C15 H151 . 0.964(17) no
C16 H162 . 0.980(16) no
C16 H161 . 1.018(15) no
C21 C22 . 1.5299(15) no
C21 C26 . 1.5351(15) no
C21 H21 . 0.990(14) no
C22 C23 . 1.5325(15) no
C22 H222 . 1.004(14) no
C22 H221 . 0.984(15) no
C23 C24 . 1.5275(16) no
C23 H232 . 0.988(15) no
C23 H231 . 0.979(16) no
C24 C25 . 1.5260(16) no
C24 H242 . 0.997(15) no
C24 H241 . 1.013(15) no
C25 C26 . 1.5284(14) no
C25 H252 . 0.992(15) no
C25 H251 . 0.991(16) no
C26 H262 . 0.990(14) no
C26 H261 . 0.984(16) no

loop_
_geom_hbond_atom_site_label_D
_geom_hbond_atom_site_label_H
_geom_hbond_atom_site_label_A
_geom_hbond_site_symmetry_A
_geom_hbond_distance_DH
_geom_hbond_distance_HA
_geom_hbond_distance_DA
_geom_hbond_angle_DHA
O1 H1 N1 . 0.91(2) 1.87(2) 2.7733(12) 175.8(16)
N1 H2 O1 1_655 0.870(16) 2.391(16) 3.2388(13) 164.9(13)
